data_7129268
loop_
_publ_author_name
'Yox, Philip'
'Lebedev, Oleg I.'
'Donadio, Davide'
'Kovnir, Kirill'

_publ_section_title
;
 Unprecedented superstructure in the type I family of clathrates
;
_journal_name_full 'Chemical Communications'
_journal_paper_doi 10.1039/D1CC05167A
_journal_year 2021
_chemical_formula_moiety 'As30 Au16 Ba8'
_chemical_formula_sum 'As30 Au16 Ba8'
_chemical_formula_weight 6497.78
_space_group_crystal_system monoclinic
_space_group_IT_number 14
_space_group_name_Hall '-P 2ybc'
_space_group_name_H-M_alt 'P 1 21/c 1'
_audit_creation_method SHELXL-2018/3
_audit_update_record
;
2021-09-13 deposited with the CCDC.	2021-11-17 downloaded from the CCDC.
;
_cell_angle_alpha 90
_cell_angle_beta 90.502(2)
_cell_angle_gamma 90
_cell_formula_units_Z 2
_cell_length_a 15.1473(14)
_cell_length_b 15.2189(14)
_cell_length_c 10.9542(10)
_cell_measurement_reflns_used 59395
_cell_measurement_temperature 100(2)
_cell_measurement_theta_max 29.0
_cell_measurement_theta_min 1.90
_cell_volume 2525.1(4)
_computing_structure_refinement 'SHELXL-2018/3 (Sheldrick, 2018)'
_computing_structure_solution 'SHELXT 2014/5 (Sheldrick, 2014)'
_diffrn_ambient_temperature 100(2)
_diffrn_measured_fraction_theta_full 1.000
_diffrn_measured_fraction_theta_max 1.000
_diffrn_measurement_device_type 'Bruker APEX II CCD area-detector'
_diffrn_measurement_method 'profile data from \w scans'
_diffrn_radiation_type MoK\a
_diffrn_radiation_wavelength 0.71073
_diffrn_reflns_av_R_equivalents 0.0904
_diffrn_reflns_av_unetI/netI 0.0462
_diffrn_reflns_Laue_measured_fraction_full 1.000
_diffrn_reflns_Laue_measured_fraction_max 1.000
_diffrn_reflns_limit_h_max 20
_diffrn_reflns_limit_h_min -20
_diffrn_reflns_limit_k_max 20
_diffrn_reflns_limit_k_min -20
_diffrn_reflns_limit_l_max 14
_diffrn_reflns_limit_l_min -14
_diffrn_reflns_number 59395
_diffrn_reflns_point_group_measured_fraction_full 1.000
_diffrn_reflns_point_group_measured_fraction_max 1.000
_diffrn_reflns_theta_full 25.242
_diffrn_reflns_theta_max 28.998
_diffrn_reflns_theta_min 1.897
_diffrn_source 'fine-focus sealed tube'
_exptl_absorpt_coefficient_mu 71.902
_exptl_absorpt_correction_T_max 0.75
_exptl_absorpt_correction_T_min 0.43
_exptl_absorpt_correction_type multi-scan
_exptl_absorpt_process_details SADABS
_exptl_crystal_colour 'metallic silver'
_exptl_crystal_density_diffrn 8.546
_exptl_crystal_description block
_exptl_crystal_F_000 5404.0
_exptl_crystal_recrystallization_method 'Flux growth: CsBr/CsI'
_exptl_crystal_size_max 0.06
_exptl_crystal_size_mid 0.04
_exptl_crystal_size_min 0.03
_refine_diff_density_max 2.182
_refine_diff_density_min -2.361
_refine_diff_density_rms 0.517
_refine_ls_extinction_coef 0.000063(4)
_refine_ls_extinction_expression Fc^*^=kFc[1+0.001xFc^2^\l^3^/sin(2\q)]^-1/4^
_refine_ls_extinction_method 'SHELXL-2018/3 (Sheldrick 2018)'
_refine_ls_goodness_of_fit_ref 1.061
_refine_ls_hydrogen_treatment undef
_refine_ls_matrix_type full
_refine_ls_number_parameters 248
_refine_ls_number_reflns 6719
_refine_ls_number_restraints 0
_refine_ls_restrained_S_all 1.061
_refine_ls_R_factor_all 0.0496
_refine_ls_R_factor_gt 0.0320
_refine_ls_shift/su_max 0.001
_refine_ls_shift/su_mean 0.000
_refine_ls_structure_factor_coef Fsqd
_refine_ls_weighting_details 'w=1/[\s^2^(Fo^2^)+(0.0094P)^2^+27.8222P] where P=(Fo^2^+2Fc^2^)/3'
_refine_ls_weighting_scheme calc
_refine_ls_wR_factor_gt 0.0536
_refine_ls_wR_factor_ref 0.0576
_reflns_Friedel_coverage 0.000
_reflns_number_gt 5386
_reflns_number_total 6719
_reflns_threshold_expression 'I > 2\s(I)'
_cod_data_source_file d1cc05167a2.cif
_cod_data_source_block p21c_a
_cod_original_sg_symbol_H-M 'P 21/c'
_cod_database_code 7129268
_shelx_shelxl_version_number 2018/3
_shelx_space_group_comment
;
The symmetry employed for this shelxl refinement is uniquely defined
by the following loop, which should always be used as a source of
symmetry information in preference to the above space-group names.
They are only intended as comments.
;

loop_
_space_group_symop_operation_xyz
'x, y, z'
'-x, y+1/2, -z+1/2'
'-x, -y, -z'
'x, -y-1/2, z-1/2'

loop_
_atom_site_label
_atom_site_type_symbol
_atom_site_fract_x
_atom_site_fract_y
_atom_site_fract_z
_atom_site_U_iso_or_equiv
_atom_site_adp_type
_atom_site_occupancy
_atom_site_site_symmetry_order
_atom_site_calc_flag
_atom_site_refinement_flags_posn
_atom_site_refinement_flags_adp
_atom_site_refinement_flags_occupancy
_atom_site_disorder_assembly
_atom_site_disorder_group
Au1 Au 0.18576(3) 0.00117(2) 0.67524(4) 0.00399(8) Uani 1 1 d . . . . .
Au2 Au 0.33495(3) 0.34785(2) 0.60876(4) 0.00438(9) Uani 1 1 d . . . . .
Au3 Au 0.93769(3) 0.45235(2) 0.31966(4) 0.00418(9) Uani 1 1 d . . . . .
Au4 Au 0.49777(3) 0.18545(2) 0.81696(4) 0.00446(9) Uani 1 1 d . . . . .
Au5 Au 0.38219(3) 0.61661(3) 0.99417(4) 0.00484(9) Uani 1 1 d . . . . .
Au6 Au 0.15568(3) 0.33480(2) 0.88994(4) 0.00423(9) Uani 1 1 d . . . . .
Au7 Au 0.90032(3) 0.21644(2) 0.50919(4) 0.00408(8) Uani 1 1 d . . . . .
Au8 Au 0.71212(3) 0.39273(3) 0.50840(4) 0.00425(9) Uani 1 1 d . . . . .
Ba1 Ba 0.500000 0.000000 1.000000 0.00381(17) Uani 1 2 d S . P . .
Ba2 Ba 0.000000 0.000000 0.500000 0.00392(17) Uani 1 2 d S . P . .
Ba3 Ba 0.74935(4) 0.24596(4) 0.75305(7) 0.00912(13) Uani 1 1 d . . . . .
Ba4 Ba 0.88567(4) 0.62480(4) 0.50735(7) 0.00917(14) Uani 1 1 d . . . . .
Ba5 Ba 0.36703(4) 0.37843(4) 1.01159(7) 0.01029(14) Uani 1 1 d . . . . .
As1 As 0.18694(7) 0.49467(7) 0.82189(10) 0.0037(2) Uani 1 1 d . . . . .
As2 As 0.93834(7) 0.43770(6) 0.69746(10) 0.0037(2) Uani 1 1 d . . . . .
As3 As 0.55412(7) 0.43718(6) 0.80385(10) 0.0035(2) Uani 1 1 d . . . . .
As4 As 0.24712(7) 0.24901(6) 0.74554(10) 0.0033(2) Uani 1 1 d . . . . .
As5 As 0.43962(7) 0.55529(7) 0.79785(10) 0.0042(2) Uani 1 1 d . . . . .
As6 As 0.14949(7) 0.15741(6) 0.62083(10) 0.0033(2) Uani 1 1 d . . . . .
As7 As 0.99531(7) 0.18136(7) 0.69507(10) 0.0040(2) Uani 1 1 d . . . . .
As8 As 0.87636(7) 0.37816(7) 0.50646(10) 0.0037(2) Uani 1 1 d . . . . .
As9 As 0.59151(7) 0.28279(7) 0.50367(10) 0.0041(2) Uani 1 1 d . . . . .
As10 As 0.30893(7) 0.50467(7) 0.67961(10) 0.0039(2) Uani 1 1 d . . . . .
As11 As 0.34228(7) 0.14995(7) 0.87641(10) 0.0036(2) Uani 1 1 d . . . . .
As12 As 0.99602(7) 0.31090(7) 0.82013(10) 0.0035(2) Uani 1 1 d . . . . .
As13 As 0.21567(7) 0.59652(7) 0.99330(10) 0.0040(2) Uani 1 1 d . . . . .
As14 As 0.49390(7) 0.31357(7) 0.67639(10) 0.0035(2) Uani 1 1 d . . . . .
As15 As 0.31640(7) -0.00249(6) 0.81333(10) 0.0042(2) Uani 1 1 d . . . . .

loop_
_atom_site_aniso_label
_atom_site_aniso_U_11
_atom_site_aniso_U_22
_atom_site_aniso_U_33
_atom_site_aniso_U_23
_atom_site_aniso_U_13
_atom_site_aniso_U_12
Au1 0.00409(19) 0.00389(17) 0.0040(2) 0.00006(14) -0.00037(15) -0.00054(14)
Au2 0.00431(19) 0.00419(17) 0.0046(2) 0.00100(15) 0.00055(15) -0.00003(14)
Au3 0.00448(18) 0.00423(18) 0.0038(2) 0.00052(15) 0.00020(15) -0.00008(14)
Au4 0.00517(19) 0.00369(17) 0.0045(2) 0.00082(14) -0.00039(15) -0.00007(14)
Au5 0.00567(19) 0.00475(18) 0.0041(2) -0.00067(15) 0.00001(15) -0.00109(14)
Au6 0.00458(19) 0.00386(18) 0.0042(2) -0.00084(15) 0.00036(15) 0.00006(14)
Au7 0.00507(19) 0.00314(17) 0.0040(2) -0.00033(14) -0.00038(15) -0.00006(14)
Au8 0.00385(18) 0.00485(18) 0.0041(2) 0.00012(15) 0.00020(15) 0.00012(14)
Ba1 0.0046(4) 0.0030(4) 0.0039(5) 0.0002(3) -0.0003(3) 0.0002(3)
Ba2 0.0040(4) 0.0041(4) 0.0037(5) 0.0002(3) -0.0002(3) -0.0003(3)
Ba3 0.0108(3) 0.0113(3) 0.0053(3) 0.0011(3) 0.0003(3) 0.0009(3)
Ba4 0.0079(3) 0.0071(3) 0.0124(4) -0.0031(2) -0.0038(3) 0.0035(2)
Ba5 0.0085(3) 0.0084(3) 0.0141(4) 0.0002(3) 0.0009(3) -0.0042(2)
As1 0.0042(5) 0.0035(5) 0.0035(6) 0.0003(4) 0.0000(4) 0.0004(4)
As2 0.0039(5) 0.0037(5) 0.0035(6) -0.0002(4) -0.0006(4) -0.0001(4)
As3 0.0042(5) 0.0033(5) 0.0031(6) 0.0001(4) 0.0001(4) 0.0000(4)
As4 0.0035(5) 0.0022(4) 0.0041(5) 0.0001(4) 0.0004(4) -0.0002(4)
As5 0.0045(5) 0.0033(5) 0.0048(6) 0.0000(4) 0.0005(4) 0.0006(4)
As6 0.0029(5) 0.0030(5) 0.0041(6) 0.0006(4) -0.0002(4) -0.0004(4)
As7 0.0052(5) 0.0037(5) 0.0033(6) -0.0005(4) 0.0006(4) 0.0000(4)
As8 0.0042(5) 0.0038(5) 0.0033(6) 0.0001(4) 0.0000(4) -0.0003(4)
As9 0.0044(5) 0.0028(5) 0.0051(6) -0.0001(4) 0.0002(4) 0.0000(4)
As10 0.0040(5) 0.0045(5) 0.0033(6) 0.0005(4) 0.0007(4) -0.0001(4)
As11 0.0038(5) 0.0032(5) 0.0037(6) -0.0002(4) -0.0003(4) -0.0001(4)
As12 0.0043(5) 0.0034(5) 0.0029(6) 0.0002(4) -0.0001(4) 0.0002(4)
As13 0.0048(5) 0.0032(5) 0.0042(6) -0.0004(4) -0.0007(4) -0.0001(4)
As14 0.0035(5) 0.0032(5) 0.0038(6) 0.0007(4) -0.0007(4) 0.0001(4)
As15 0.0051(5) 0.0034(5) 0.0042(6) -0.0003(4) -0.0003(4) -0.0003(4)

loop_
_atom_type_symbol
_atom_type_description
_atom_type_scat_dispersion_real
_atom_type_scat_dispersion_imag
_atom_type_scat_source
As As 0.0499 2.0058 'International Tables Vol C Tables 4.2.6.8 and 6.1.1.4'
Au Au -2.0133 8.8022 'International Tables Vol C Tables 4.2.6.8 and 6.1.1.4'
Ba Ba -0.3244 2.2819 'International Tables Vol C Tables 4.2.6.8 and 6.1.1.4'

loop_
_geom_angle_atom_site_label_1
_geom_angle_atom_site_label_2
_geom_angle_atom_site_label_3
_geom_angle
_geom_angle_site_symmetry_1
_geom_angle_site_symmetry_3
_geom_angle_publ_flag
As15 Au1 As6 109.74(4) . . ?
As15 Au1 As13 108.64(4) . 4_565 ?
As6 Au1 As13 114.19(4) . 4_565 ?
As15 Au1 As2 104.29(4) . 2_646 ?
As6 Au1 As2 109.20(4) . 2_646 ?
As13 Au1 As2 110.32(4) 4_565 2_646 ?
As15 Au1 Ba2 176.50(3) . . ?
As6 Au1 Ba2 72.06(3) . . ?
As13 Au1 Ba2 72.82(3) 4_565 . ?
As2 Au1 Ba2 72.22(3) 2_646 . ?
As15 Au1 Ba5 73.76(3) . 4_565 ?
As6 Au1 Ba5 65.51(3) . 4_565 ?
As13 Au1 Ba5 76.99(3) 4_565 4_565 ?
As2 Au1 Ba5 172.58(3) 2_646 4_565 ?
Ba2 Au1 Ba5 109.733(17) . 4_565 ?
As15 Au1 Ba3 70.84(3) . 2_646 ?
As6 Au1 Ba3 177.11(3) . 2_646 ?
As13 Au1 Ba3 63.12(3) 4_565 2_646 ?
As2 Au1 Ba3 73.18(3) 2_646 2_646 ?
Ba2 Au1 Ba3 107.524(14) . 2_646 ?
Ba5 Au1 Ba3 112.280(17) 4_565 2_646 ?
As15 Au1 Ba4 73.07(3) . 2_646 ?
As6 Au1 Ba4 73.05(3) . 2_646 ?
As13 Au1 Ba4 170.50(3) 4_565 2_646 ?
As2 Au1 Ba4 60.52(3) 2_646 2_646 ?
Ba2 Au1 Ba4 104.957(14) . 2_646 ?
Ba5 Au1 Ba4 112.241(17) 4_565 2_646 ?
Ba3 Au1 Ba4 109.745(17) 2_646 2_646 ?
As4 Au2 As10 107.20(4) . . ?
As4 Au2 As11 129.15(4) . 4_565 ?
As10 Au2 As11 107.51(4) . 4_565 ?
As4 Au2 As14 101.92(4) . . ?
As10 Au2 As14 104.50(4) . . ?
As11 Au2 As14 104.00(4) 4_565 . ?
As4 Au2 Ba4 77.56(3) . 3_666 ?
As10 Au2 Ba4 81.54(3) . 3_666 ?
As11 Au2 Ba4 72.13(3) 4_565 3_666 ?
As14 Au2 Ba4 173.72(3) . 3_666 ?
As4 Au2 Ba1 161.96(3) . 2_656 ?
As10 Au2 Ba1 66.98(3) . 2_656 ?
As11 Au2 Ba1 68.06(2) 4_565 2_656 ?
As14 Au2 Ba1 64.90(2) . 2_656 ?
Ba4 Au2 Ba1 116.940(16) 3_666 2_656 ?
As4 Au2 Ba5 71.37(3) . 4_565 ?
As10 Au2 Ba5 178.50(3) . 4_565 ?
As11 Au2 Ba5 73.33(3) 4_565 4_565 ?
As14 Au2 Ba5 76.39(3) . 4_565 ?
Ba4 Au2 Ba5 97.611(18) 3_666 4_565 ?
Ba1 Au2 Ba5 114.523(16) 2_656 4_565 ?
As8 Au3 As2 129.57(4) . 3_766 ?
As8 Au3 As1 110.93(4) . 3_666 ?
As2 Au3 As1 106.93(4) 3_766 3_666 ?
As8 Au3 As7 101.71(4) . 4_565 ?
As2 Au3 As7 103.07(4) 3_766 4_565 ?
As1 Au3 As7 100.20(4) 3_666 4_565 ?
As8 Au3 Ba4 76.58(3) . . ?
As2 Au3 Ba4 73.27(3) 3_766 . ?
As1 Au3 Ba4 87.14(3) 3_666 . ?
As7 Au3 Ba4 172.55(3) 4_565 . ?
As8 Au3 Ba4 72.13(3) . 3_766 ?
As2 Au3 Ba4 72.19(3) 3_766 3_766 ?
As1 Au3 Ba4 175.84(3) 3_666 3_766 ?
As7 Au3 Ba4 76.20(3) 4_565 3_766 ?
Ba4 Au3 Ba4 96.410(18) . 3_766 ?
As8 Au3 Ba2 162.36(3) . 2_655 ?
As2 Au3 Ba2 66.68(3) 3_766 2_655 ?
As1 Au3 Ba2 63.84(3) 3_666 2_655 ?
As7 Au3 Ba2 64.44(3) 4_565 2_655 ?
Ba4 Au3 Ba2 118.579(16) . 2_655 ?
Ba4 Au3 Ba2 112.375(16) 3_766 2_655 ?
As14 Au4 As11 108.23(4) . . ?
As14 Au4 As9 111.20(4) . 4_566 ?
As11 Au4 As9 110.70(4) . 4_566 ?
As14 Au4 As5 108.22(4) . 2_646 ?
As11 Au4 As5 108.46(4) . 2_646 ?
As9 Au4 As5 109.94(4) 4_566 2_646 ?
As14 Au4 Ba1 176.99(3) . . ?
As11 Au4 Ba1 71.24(3) . . ?
As9 Au4 Ba1 71.61(3) 4_566 . ?
As5 Au4 Ba1 69.42(3) 2_646 . ?
As14 Au4 Ba3 74.19(3) . . ?
As11 Au4 Ba3 175.01(3) . . ?
As9 Au4 Ba3 64.33(3) 4_566 . ?
As5 Au4 Ba3 74.41(3) 2_646 . ?
Ba1 Au4 Ba3 106.583(14) . . ?
As14 Au4 Ba5 70.31(3) . 4_565 ?
As11 Au4 Ba5 72.85(3) . 4_565 ?
As9 Au4 Ba5 174.90(3) 4_566 4_565 ?
As5 Au4 Ba5 65.10(3) 2_646 4_565 ?
Ba1 Au4 Ba5 106.796(14) . 4_565 ?
Ba3 Au4 Ba5 112.139(18) . 4_565 ?
As5 Au5 As13 107.69(4) . . ?
As5 Au5 As3 119.67(4) . 3_667 ?
As13 Au5 As3 109.50(4) . 3_667 ?
As5 Au5 As9 108.70(4) . 2_656 ?
As13 Au5 As9 105.86(4) . 2_656 ?
As3 Au5 As9 104.61(4) 3_667 2_656 ?
As5 Au5 Ba5 72.34(3) . . ?
As13 Au5 Ba5 79.47(3) . . ?
As3 Au5 Ba5 69.94(3) 3_667 . ?
As9 Au5 Ba5 173.63(3) 2_656 . ?
As5 Au5 Ba5 68.83(3) . 3_667 ?
As13 Au5 Ba5 174.11(3) . 3_667 ?
As3 Au5 Ba5 69.45(3) 3_667 3_667 ?
As9 Au5 Ba5 79.93(3) 2_656 3_667 ?
Ba5 Au5 Ba5 94.833(16) . 3_667 ?
As5 Au5 Ba3 76.72(3) . 2_656 ?
As13 Au5 Ba3 63.59(3) . 2_656 ?
As3 Au5 Ba3 163.50(3) 3_667 2_656 ?
As9 Au5 Ba3 65.46(3) 2_656 2_656 ?
Ba5 Au5 Ba3 120.631(19) . 2_656 ?
Ba5 Au5 Ba3 119.018(18) 3_667 2_656 ?
As5 Au5 Ba3 164.55(3) . 3_667 ?
As13 Au5 Ba3 64.31(3) . 3_667 ?
As3 Au5 Ba3 75.77(3) 3_667 3_667 ?
As9 Au5 Ba3 63.70(3) 2_656 3_667 ?
Ba5 Au5 Ba3 116.820(18) . 3_667 ?
Ba5 Au5 Ba3 120.225(18) 3_667 3_667 ?
Ba3 Au5 Ba3 87.831(14) 2_656 3_667 ?
As4 Au6 As6 133.32(4) . 4_566 ?
As4 Au6 As12 105.44(4) . 1_455 ?
As6 Au6 As12 105.19(4) 4_566 1_455 ?
As4 Au6 As1 101.91(4) . . ?
As6 Au6 As1 104.58(4) 4_566 . ?
As12 Au6 As1 102.86(4) 1_455 . ?
As4 Au6 Ba4 79.88(3) . 2_646 ?
As6 Au6 Ba4 73.10(3) 4_566 2_646 ?
As12 Au6 Ba4 77.97(3) 1_455 2_646 ?
As1 Au6 Ba4 177.68(3) . 2_646 ?
As4 Au6 Ba5 80.20(3) . . ?
As6 Au6 Ba5 69.81(3) 4_566 . ?
As12 Au6 Ba5 174.31(3) 1_455 . ?
As1 Au6 Ba5 76.34(3) . . ?
Ba4 Au6 Ba5 102.624(19) 2_646 . ?
As4 Au6 Ba2 159.42(3) . 2_556 ?
As6 Au6 Ba2 67.01(2) 4_566 2_556 ?
As12 Au6 Ba2 65.51(2) 1_455 2_556 ?
As1 Au6 Ba2 64.48(2) . 2_556 ?
Ba4 Au6 Ba2 114.209(16) 2_646 2_556 ?
Ba5 Au6 Ba2 109.411(16) . 2_556 ?
As8 Au7 As13 127.69(4) . 2_646 ?
As8 Au7 As7 107.41(4) . . ?
As13 Au7 As7 104.19(4) 2_646 . ?
As8 Au7 As12 103.50(4) . 4_565 ?
As13 Au7 As12 105.70(4) 2_646 4_565 ?
As7 Au7 As12 106.99(4) . 4_565 ?
As8 Au7 Ba3 77.85(3) . . ?
As13 Au7 Ba3 69.45(3) 2_646 . ?
As7 Au7 Ba3 77.76(3) . . ?
As12 Au7 Ba3 174.16(3) 4_565 . ?
As8 Au7 Ba2 163.59(3) . 1_655 ?
As13 Au7 Ba2 68.54(3) 2_646 1_655 ?
As7 Au7 Ba2 66.30(2) . 1_655 ?
As12 Au7 Ba2 65.98(2) 4_565 1_655 ?
Ba3 Au7 Ba2 113.950(15) . 1_655 ?
As8 Au7 Ba3 75.24(3) . 4_565 ?
As13 Au7 Ba3 71.02(3) 2_646 4_565 ?
As7 Au7 Ba3 175.01(3) . 4_565 ?
As12 Au7 Ba3 76.12(3) 4_565 4_565 ?
Ba3 Au7 Ba3 98.91(2) . 4_565 ?
Ba2 Au7 Ba3 112.300(15) 1_655 4_565 ?
As8 Au7 Ba4 61.69(3) . 3_766 ?
As13 Au7 Ba4 170.08(3) 2_646 3_766 ?
As7 Au7 Ba4 73.33(3) . 3_766 ?
As12 Au7 Ba4 66.63(3) 4_565 3_766 ?
Ba3 Au7 Ba4 118.561(18) . 3_766 ?
Ba2 Au7 Ba4 101.959(14) 1_655 3_766 ?
Ba3 Au7 Ba4 111.630(18) 4_565 3_766 ?
As9 Au8 As8 132.39(4) . . ?
As9 Au8 As15 107.89(4) . 2_656 ?
As8 Au8 As15 103.68(4) . 2_656 ?
As9 Au8 As10 107.67(4) . 3_666 ?
As8 Au8 As10 99.30(4) . 3_666 ?
As15 Au8 As10 102.10(4) 2_656 3_666 ?
As9 Au8 Ba3 72.63(3) . . ?
As8 Au8 Ba3 78.34(3) . . ?
As15 Au8 Ba3 80.91(3) 2_656 . ?
As10 Au8 Ba3 176.60(3) 3_666 . ?
As9 Au8 Ba3 72.81(3) . 4_565 ?
As8 Au8 Ba3 77.03(3) . 4_565 ?
As15 Au8 Ba3 177.76(3) 2_656 4_565 ?
As10 Au8 Ba3 75.67(3) 3_666 4_565 ?
Ba3 Au8 Ba3 101.325(13) . 4_565 ?
As9 Au8 Ba1 69.41(3) . 2_656 ?
As8 Au8 Ba1 158.06(3) . 2_656 ?
As15 Au8 Ba1 65.24(3) 2_656 2_656 ?
As10 Au8 Ba1 66.73(2) 3_666 2_656 ?
Ba3 Au8 Ba1 116.257(15) . 2_656 ?
Ba3 Au8 Ba1 113.362(16) 4_565 2_656 ?
As14 Ba1 As14 180.0 4_566 2_646 ?
As14 Ba1 As15 108.55(2) 4_566 . ?
As14 Ba1 As15 71.45(2) 2_646 . ?
As14 Ba1 As15 71.45(2) 4_566 3_657 ?
As14 Ba1 As15 108.55(2) 2_646 3_657 ?
As15 Ba1 As15 180.00(3) . 3_657 ?
As14 Ba1 Au4 69.65(2) 4_566 . ?
As14 Ba1 Au4 110.35(2) 2_646 . ?
As15 Ba1 Au4 70.170(18) . . ?
As15 Ba1 Au4 109.829(19) 3_657 . ?
As14 Ba1 Au4 110.35(2) 4_566 3_657 ?
As14 Ba1 Au4 69.65(2) 2_646 3_657 ?
As15 Ba1 Au4 109.830(18) . 3_657 ?
As15 Ba1 Au4 70.171(19) 3_657 3_657 ?
Au4 Ba1 Au4 180.000(14) . 3_657 ?
As14 Ba1 As5 70.46(2) 4_566 4_566 ?
As14 Ba1 As5 109.54(2) 2_646 4_566 ?
As15 Ba1 As5 109.59(3) . 4_566 ?
As15 Ba1 As5 70.41(3) 3_657 4_566 ?
Au4 Ba1 As5 137.290(18) . 4_566 ?
Au4 Ba1 As5 42.710(18) 3_657 4_566 ?
As14 Ba1 As5 109.54(2) 4_566 2_646 ?
As14 Ba1 As5 70.46(2) 2_646 2_646 ?
As15 Ba1 As5 70.41(3) . 2_646 ?
As15 Ba1 As5 109.59(3) 3_657 2_646 ?
Au4 Ba1 As5 42.710(18) . 2_646 ?
Au4 Ba1 As5 137.290(18) 3_657 2_646 ?
As5 Ba1 As5 180.0 4_566 2_646 ?
As14 Ba1 As10 71.06(2) 4_566 4_566 ?
As14 Ba1 As10 108.94(2) 2_646 4_566 ?
As15 Ba1 As10 70.54(3) . 4_566 ?
As15 Ba1 As10 109.46(3) 3_657 4_566 ?
Au4 Ba1 As10 109.682(19) . 4_566 ?
Au4 Ba1 As10 70.318(19) 3_657 4_566 ?
As5 Ba1 As10 41.40(3) 4_566 4_566 ?
As5 Ba1 As10 138.60(3) 2_646 4_566 ?
As14 Ba1 As10 108.94(2) 4_566 2_646 ?
As14 Ba1 As10 71.06(2) 2_646 2_646 ?
As15 Ba1 As10 109.46(3) . 2_646 ?
As15 Ba1 As10 70.54(3) 3_657 2_646 ?
Au4 Ba1 As10 70.318(19) . 2_646 ?
Au4 Ba1 As10 109.682(19) 3_657 2_646 ?
As5 Ba1 As10 138.60(3) 4_566 2_646 ?
As5 Ba1 As10 41.40(3) 2_646 2_646 ?
As10 Ba1 As10 180.0 4_566 2_646 ?
As14 Ba1 As3 137.94(2) 4_566 2_646 ?
As14 Ba1 As3 42.06(2) 2_646 2_646 ?
As15 Ba1 As3 42.33(2) . 2_646 ?
As15 Ba1 As3 137.67(2) 3_657 2_646 ?
Au4 Ba1 As3 71.079(18) . 2_646 ?
Au4 Ba1 As3 108.921(18) 3_657 2_646 ?
As5 Ba1 As3 138.51(2) 4_566 2_646 ?
As5 Ba1 As3 41.49(2) 2_646 2_646 ?
As10 Ba1 As3 109.55(3) 4_566 2_646 ?
As10 Ba1 As3 70.45(3) 2_646 2_646 ?
As14 Ba1 As3 42.06(2) 4_566 4_566 ?
As14 Ba1 As3 137.94(2) 2_646 4_566 ?
As15 Ba1 As3 137.67(2) . 4_566 ?
As15 Ba1 As3 42.33(2) 3_657 4_566 ?
Au4 Ba1 As3 108.921(18) . 4_566 ?
Au4 Ba1 As3 71.079(18) 3_657 4_566 ?
As5 Ba1 As3 41.49(2) 4_566 4_566 ?
As5 Ba1 As3 138.51(2) 2_646 4_566 ?
As10 Ba1 As3 70.45(3) 4_566 4_566 ?
As10 Ba1 As3 109.55(3) 2_646 4_566 ?
As3 Ba1 As3 180.0 2_646 4_566 ?
Au1 Ba2 Au1 180.0 . 3_556 ?
Au1 Ba2 As1 68.87(2) . 4_565 ?
Au1 Ba2 As1 111.13(2) 3_556 4_565 ?
Au1 Ba2 As1 111.13(2) . 2_546 ?
Au1 Ba2 As1 68.87(2) 3_556 2_546 ?
As1 Ba2 As1 180.0 4_565 2_546 ?
Au1 Ba2 As12 108.994(19) . 4_465 ?
Au1 Ba2 As12 71.005(19) 3_556 4_465 ?
As1 Ba2 As12 70.84(2) 4_565 4_465 ?
As1 Ba2 As12 109.16(2) 2_546 4_465 ?
Au1 Ba2 As12 71.006(19) . 2_646 ?
Au1 Ba2 As12 108.995(19) 3_556 2_646 ?
As1 Ba2 As12 109.16(2) 4_565 2_646 ?
As1 Ba2 As12 70.84(2) 2_546 2_646 ?
As12 Ba2 As12 180.0 4_465 2_646 ?
Au1 Ba2 As7 109.221(19) . 3_656 ?
Au1 Ba2 As7 70.779(19) 3_556 3_656 ?
As1 Ba2 As7 69.61(2) 4_565 3_656 ?
As1 Ba2 As7 110.39(2) 2_546 3_656 ?
As12 Ba2 As7 107.87(3) 4_465 3_656 ?
As12 Ba2 As7 72.13(3) 2_646 3_656 ?
Au1 Ba2 As7 70.779(19) . 1_455 ?
Au1 Ba2 As7 109.221(19) 3_556 1_455 ?
As1 Ba2 As7 110.39(2) 4_565 1_455 ?
As1 Ba2 As7 69.61(2) 2_546 1_455 ?
As12 Ba2 As7 72.13(3) 4_465 1_455 ?
As12 Ba2 As7 107.87(3) 2_646 1_455 ?
As7 Ba2 As7 180.0 3_656 1_455 ?
Au1 Ba2 As6 42.372(18) . . ?
Au1 Ba2 As6 137.627(18) 3_556 . ?
As1 Ba2 As6 70.78(2) 4_565 . ?
As1 Ba2 As6 109.22(2) 2_546 . ?
As12 Ba2 As6 70.19(3) 4_465 . ?
As12 Ba2 As6 109.81(3) 2_646 . ?
As7 Ba2 As6 138.28(2) 3_656 . ?
As7 Ba2 As6 41.72(2) 1_455 . ?
Au1 Ba2 As6 137.629(18) . 3_556 ?
Au1 Ba2 As6 42.372(18) 3_556 3_556 ?
As1 Ba2 As6 109.22(2) 4_565 3_556 ?
As1 Ba2 As6 70.78(2) 2_546 3_556 ?
As12 Ba2 As6 109.81(3) 4_465 3_556 ?
As12 Ba2 As6 70.19(3) 2_646 3_556 ?
As7 Ba2 As6 41.72(2) 3_656 3_556 ?
As7 Ba2 As6 138.28(2) 1_455 3_556 ?
As6 Ba2 As6 180.0 . 3_556 ?
Au1 Ba2 As2 137.237(18) . 4_465 ?
Au1 Ba2 As2 42.763(18) 3_556 4_465 ?
As1 Ba2 As2 71.21(3) 4_565 4_465 ?
As1 Ba2 As2 108.79(3) 2_546 4_465 ?
As12 Ba2 As2 41.59(2) 4_465 4_465 ?
As12 Ba2 As2 138.41(2) 2_646 4_465 ?
As7 Ba2 As2 69.38(2) 3_656 4_465 ?
As7 Ba2 As2 110.62(2) 1_455 4_465 ?
As6 Ba2 As2 109.20(2) . 4_465 ?
As6 Ba2 As2 70.80(2) 3_556 4_465 ?
Au1 Ba2 As2 42.763(18) . 2_646 ?
Au1 Ba2 As2 137.237(18) 3_556 2_646 ?
As1 Ba2 As2 108.79(3) 4_565 2_646 ?
As1 Ba2 As2 71.21(3) 2_546 2_646 ?
As12 Ba2 As2 138.41(2) 4_465 2_646 ?
As12 Ba2 As2 41.59(2) 2_646 2_646 ?
As7 Ba2 As2 110.62(2) 3_656 2_646 ?
As7 Ba2 As2 69.38(2) 1_455 2_646 ?
As6 Ba2 As2 70.80(2) . 2_646 ?
As6 Ba2 As2 109.20(2) 3_556 2_646 ?
As2 Ba2 As2 180.0 4_465 2_646 ?
Au8 Ba3 Au8 161.45(2) . 4_566 ?
Au8 Ba3 Au7 67.022(16) . . ?
Au8 Ba3 Au7 128.55(2) 4_566 . ?
Au8 Ba3 As13 81.55(2) . 2_646 ?
Au8 Ba3 As13 104.01(3) 4_566 2_646 ?
Au7 Ba3 As13 41.608(19) . 2_646 ?
Au8 Ba3 Au7 125.40(2) . 4_566 ?
Au8 Ba3 Au7 65.831(16) 4_566 4_566 ?
Au7 Ba3 Au7 101.21(2) . 4_566 ?
As13 Ba3 Au7 125.77(3) 2_646 4_566 ?
Au8 Ba3 As9 40.275(19) . . ?
Au8 Ba3 As9 124.87(3) 4_566 . ?
Au7 Ba3 As9 83.04(2) . . ?
As13 Ba3 As9 68.51(3) 2_646 . ?
Au7 Ba3 As9 162.05(3) 4_566 . ?
Au8 Ba3 As9 122.73(3) . 4_566 ?
Au8 Ba3 As9 39.996(19) 4_566 4_566 ?
Au7 Ba3 As9 165.92(3) . 4_566 ?
As13 Ba3 As9 126.09(3) 2_646 4_566 ?
Au7 Ba3 As9 81.49(2) 4_566 4_566 ?
As9 Ba3 As9 98.66(3) . 4_566 ?
Au8 Ba3 As13 100.42(2) . 3_667 ?
Au8 Ba3 As13 79.43(2) 4_566 3_667 ?
Au7 Ba3 As13 123.77(3) . 3_667 ?
As13 Ba3 As13 163.23(4) 2_646 3_667 ?
Au7 Ba3 As13 40.292(19) 4_566 3_667 ?
As9 Ba3 As13 123.32(3) . 3_667 ?
As9 Ba3 As13 66.87(3) 4_566 3_667 ?
Au8 Ba3 As10 135.53(3) . 2_646 ?
Au8 Ba3 As10 40.912(19) 4_566 2_646 ?
Au7 Ba3 As10 99.98(2) . 2_646 ?
As13 Ba3 As10 64.74(3) 2_646 2_646 ?
Au7 Ba3 As10 98.36(2) 4_566 2_646 ?
As9 Ba3 As10 98.03(3) . 2_646 ?
As9 Ba3 As10 65.94(2) 4_566 2_646 ?
As13 Ba3 As10 120.34(3) 3_667 2_646 ?
Au8 Ba3 As8 158.66(3) . 4_566 ?
Au8 Ba3 As8 39.125(18) 4_566 4_566 ?
Au7 Ba3 As8 99.12(2) . 4_566 ?
As13 Ba3 As8 98.94(3) 2_646 4_566 ?
Au7 Ba3 As8 38.587(18) 4_566 4_566 ?
As9 Ba3 As8 158.60(3) . 4_566 ?
As9 Ba3 As8 74.24(3) 4_566 4_566 ?
As13 Ba3 As8 73.14(3) 3_667 4_566 ?
As10 Ba3 As8 60.58(2) 2_646 4_566 ?
Au8 Ba3 Au5 73.370(17) . 2_646 ?
Au8 Ba3 Au5 99.429(18) 4_566 2_646 ?
Au7 Ba3 Au5 75.038(17) . 2_646 ?
As13 Ba3 Au5 39.57(2) 2_646 2_646 ?
Au7 Ba3 Au5 158.40(2) 4_566 2_646 ?
As9 Ba3 Au5 39.549(19) . 2_646 ?
As9 Ba3 Au5 97.30(2) 4_566 2_646 ?
As13 Ba3 Au5 156.95(3) 3_667 2_646 ?
As10 Ba3 Au5 62.16(2) 2_646 2_646 ?
As8 Ba3 Au5 120.20(2) 4_566 2_646 ?
Au8 Ba3 Au4 97.632(18) . . ?
Au8 Ba3 Au4 64.290(14) 4_566 . ?
Au7 Ba3 Au4 136.35(2) . . ?
As13 Ba3 Au4 97.69(2) 2_646 . ?
Au7 Ba3 Au4 119.64(2) 4_566 . ?
As9 Ba3 Au4 63.07(2) . . ?
As9 Ba3 Au4 38.19(2) 4_566 . ?
As13 Ba3 Au4 98.53(2) 3_667 . ?
As10 Ba3 Au4 61.644(19) 2_646 . ?
As8 Ba3 Au4 103.41(2) 4_566 . ?
Au5 Ba3 Au4 61.328(14) 2_646 . ?
Au3 Ba4 Au6 161.50(3) . 2_656 ?
Au3 Ba4 Au3 83.590(18) . 3_766 ?
Au6 Ba4 Au3 106.07(2) 2_656 3_766 ?
Au3 Ba4 Au2 95.416(19) . 3_666 ?
Au6 Ba4 Au2 80.612(16) 2_656 3_666 ?
Au3 Ba4 Au2 160.71(2) 3_766 3_666 ?
Au3 Ba4 As8 74.37(2) . 3_766 ?
Au6 Ba4 As8 102.10(2) 2_656 3_766 ?
Au3 Ba4 As8 41.67(2) 3_766 3_766 ?
Au2 Ba4 As8 156.01(3) 3_666 3_766 ?
Au3 Ba4 As2 72.05(2) . . ?
Au6 Ba4 As2 125.62(3) 2_656 . ?
Au3 Ba4 As2 41.685(19) 3_766 . ?
Au2 Ba4 As2 119.73(3) 3_666 . ?
As8 Ba4 As2 78.39(3) 3_766 . ?
Au3 Ba4 As2 41.791(19) . 3_766 ?
Au6 Ba4 As2 125.57(3) 2_656 3_766 ?
Au3 Ba4 As2 71.43(2) 3_766 3_766 ?
Au2 Ba4 As2 119.89(3) 3_666 3_766 ?
As8 Ba4 As2 39.73(3) 3_766 3_766 ?
As2 Ba4 As2 89.43(3) . 3_766 ?
Au3 Ba4 As6 119.97(3) . 3_666 ?
Au6 Ba4 As6 41.82(2) 2_656 3_666 ?
Au3 Ba4 As6 128.96(3) 3_766 3_666 ?
Au2 Ba4 As6 67.96(2) 3_666 3_666 ?
As8 Ba4 As6 97.94(3) 3_766 3_666 ?
As2 Ba4 As6 166.32(3) . 3_666 ?
As2 Ba4 As6 96.09(3) 3_766 3_666 ?
Au3 Ba4 As11 120.27(3) . 2_656 ?
Au6 Ba4 As11 67.67(2) 2_656 2_656 ?
Au3 Ba4 As11 124.26(3) 3_766 2_656 ?
Au2 Ba4 As11 40.83(2) 3_666 2_656 ?
As8 Ba4 As11 161.51(3) 3_766 2_656 ?
As2 Ba4 As11 94.87(3) . 2_656 ?
As2 Ba4 As11 158.55(3) 3_766 2_656 ?
As6 Ba4 As11 84.54(3) 3_666 2_656 ?
Au3 Ba4 As8 40.767(19) . . ?
Au6 Ba4 As8 156.97(3) 2_656 . ?
Au3 Ba4 As8 72.07(2) 3_766 . ?
Au2 Ba4 As8 94.60(2) 3_666 . ?
As8 Ba4 As8 91.43(3) 3_766 . ?
As2 Ba4 As8 38.92(3) . . ?
As2 Ba4 As8 76.35(3) 3_766 . ?
As6 Ba4 As8 154.73(3) 3_666 . ?
As11 Ba4 As8 93.95(3) 2_656 . ?
Au3 Ba4 As7 125.19(3) . 2_756 ?
Au6 Ba4 As7 66.25(2) 2_656 2_756 ?
Au3 Ba4 As7 41.609(19) 3_766 2_756 ?
Au2 Ba4 As7 135.16(3) 3_666 2_756 ?
As8 Ba4 As7 64.75(3) 3_766 2_756 ?
As2 Ba4 As7 65.44(3) . 2_756 ?
As2 Ba4 As7 104.11(3) 3_766 2_756 ?
As6 Ba4 As7 101.01(3) 3_666 2_756 ?
As11 Ba4 As7 96.77(3) 2_656 2_756 ?
As8 Ba4 As7 104.21(3) . 2_756 ?
Au3 Ba4 As12 138.65(3) . 2_756 ?
Au6 Ba4 As12 40.620(19) 2_656 2_756 ?
Au3 Ba4 As12 68.07(2) 3_766 2_756 ?
Au2 Ba4 As12 121.19(2) 3_666 2_756 ?
As8 Ba4 As12 64.40(3) 3_766 2_756 ?
As2 Ba4 As12 101.42(3) . 2_756 ?
As2 Ba4 As12 98.95(3) 3_766 2_756 ?
As6 Ba4 As12 65.41(3) 3_666 2_756 ?
As11 Ba4 As12 100.76(3) 2_656 2_756 ?
As8 Ba4 As12 139.09(3) . 2_756 ?
As7 Ba4 As12 36.58(2) 2_756 2_756 ?
Au6 Ba5 As6 41.96(2) . 4_566 ?
Au6 Ba5 Au5 103.045(19) . . ?
As6 Ba5 Au5 103.27(2) 4_566 . ?
Au6 Ba5 Au2 78.980(16) . 4_566 ?
As6 Ba5 Au2 68.28(2) 4_566 4_566 ?
Au5 Ba5 Au2 165.31(2) . 4_566 ?
Au6 Ba5 As3 130.25(3) . 3_667 ?
As6 Ba5 As3 103.35(3) 4_566 3_667 ?
Au5 Ba5 As3 40.80(2) . 3_667 ?
Au2 Ba5 As3 127.52(3) 4_566 3_667 ?
Au6 Ba5 As4 73.33(2) . 4_566 ?
As6 Ba5 As4 39.24(2) 4_566 4_566 ?
Au5 Ba5 As4 126.15(3) . 4_566 ?
Au2 Ba5 As4 40.016(18) 4_566 4_566 ?
As3 Ba5 As4 100.33(3) 3_667 4_566 ?
Au6 Ba5 As5 166.48(3) . 3_667 ?
As6 Ba5 As5 125.43(3) 4_566 3_667 ?
Au5 Ba5 As5 73.11(2) . 3_667 ?
Au2 Ba5 As5 101.48(2) 4_566 3_667 ?
As3 Ba5 As5 39.59(2) 3_667 3_667 ?
As4 Ba5 As5 98.18(3) 4_566 3_667 ?
Au6 Ba5 As5 99.80(3) . . ?
As6 Ba5 As5 126.82(3) 4_566 . ?
Au5 Ba5 As5 39.708(19) . . ?
Au2 Ba5 As5 154.87(3) 4_566 . ?
As3 Ba5 As5 72.37(3) 3_667 . ?
As4 Ba5 As5 163.57(3) 4_566 . ?
As5 Ba5 As5 85.51(3) 3_667 . ?
Au6 Ba5 As3 120.25(3) . . ?
As6 Ba5 As3 161.04(3) 4_566 . ?
Au5 Ba5 As3 71.51(2) . . ?
Au2 Ba5 As3 120.38(2) 4_566 . ?
As3 Ba5 As3 84.71(3) 3_667 . ?
As4 Ba5 As3 157.05(3) 4_566 . ?
As5 Ba5 As3 71.41(3) 3_667 . ?
As5 Ba5 As3 38.93(2) . . ?
Au6 Ba5 Au1 66.902(15) . 4_566 ?
As6 Ba5 Au1 39.963(19) 4_566 4_566 ?
Au5 Ba5 Au1 65.599(14) . 4_566 ?
Au2 Ba5 Au1 102.788(19) 4_566 4_566 ?
As3 Ba5 Au1 66.37(2) 3_667 4_566 ?
As4 Ba5 Au1 63.99(2) 4_566 4_566 ?
As5 Ba5 Au1 100.05(2) 3_667 4_566 ?
As5 Ba5 Au1 99.63(2) . 4_566 ?
As3 Ba5 Au1 136.80(2) . 4_566 ?
Au6 Ba5 As11 66.00(2) . . ?
As6 Ba5 As11 84.39(3) 4_566 . ?
Au5 Ba5 As11 153.94(3) . . ?
Au2 Ba5 As11 40.03(2) 4_566 . ?
As3 Ba5 As11 161.81(3) 3_667 . ?
As4 Ba5 As11 75.10(3) 4_566 . ?
As5 Ba5 As11 122.80(3) 3_667 . ?
As5 Ba5 As11 116.34(3) . . ?
As3 Ba5 As11 93.10(3) . . ?
Au1 Ba5 As11 124.13(2) 4_566 . ?
Au6 Ba5 Au5 154.60(2) . 3_667 ?
As6 Ba5 Au5 159.64(3) 4_566 3_667 ?
Au5 Ba5 Au5 85.168(16) . 3_667 ?
Au2 Ba5 Au5 99.195(18) 4_566 3_667 ?
As3 Ba5 Au5 70.85(2) 3_667 3_667 ?
As4 Ba5 Au5 121.22(3) 4_566 3_667 ?
As5 Ba5 Au5 38.923(19) 3_667 3_667 ?
As5 Ba5 Au5 71.09(2) . 3_667 ?
As3 Ba5 Au5 39.291(19) . 3_667 ?
Au1 Ba5 Au5 136.96(2) 4_566 3_667 ?
As11 Ba5 Au5 96.15(2) . 3_667 ?
As10 As1 As13 108.54(5) . . ?
As10 As1 Au3 98.76(5) . 3_666 ?
As13 As1 Au3 112.73(5) . 3_666 ?
As10 As1 Au6 112.65(5) . . ?
As13 As1 Au6 113.71(5) . . ?
Au3 As1 Au6 109.53(4) 3_666 . ?
As10 As1 Ba2 172.59(5) . 2_556 ?
As13 As1 Ba2 72.29(4) . 2_556 ?
Au3 As1 Ba2 74.41(3) 3_666 2_556 ?
Au6 As1 Ba2 72.94(3) . 2_556 ?
As10 As1 Ba5 80.55(4) . . ?
As13 As1 Ba5 76.03(4) . . ?
Au3 As1 Ba5 170.74(4) 3_666 . ?
Au6 As1 Ba5 62.80(3) . . ?
Ba2 As1 Ba5 106.66(3) 2_556 . ?
As8 As2 As12 107.54(5) . . ?
As8 As2 Au3 117.38(5) . 3_766 ?
As12 As2 Au3 107.13(5) . 3_766 ?
As8 As2 Au1 109.16(5) . 2_656 ?
As12 As2 Au1 104.76(5) . 2_656 ?
Au3 As2 Au1 110.08(4) 3_766 2_656 ?
As8 As2 Ba2 169.86(5) . 2_656 ?
As12 As2 Ba2 67.58(4) . 2_656 ?
Au3 As2 Ba2 72.76(3) 3_766 2_656 ?
Au1 As2 Ba2 65.02(3) 2_656 2_656 ?
As8 As2 Ba4 73.69(4) . . ?
As12 As2 Ba4 172.22(5) . . ?
Au3 As2 Ba4 66.12(3) 3_766 . ?
Au1 As2 Ba4 81.73(3) 2_656 . ?
Ba2 As2 Ba4 112.40(3) 2_656 . ?
As8 As2 Ba4 69.77(4) . 3_766 ?
As12 As2 Ba4 82.82(4) . 3_766 ?
Au3 As2 Ba4 64.94(3) 3_766 3_766 ?
Au1 As2 Ba4 172.14(4) 2_656 3_766 ?
Ba2 As2 Ba4 117.20(3) 2_656 3_766 ?
Ba4 As2 Ba4 90.57(3) . 3_766 ?
As5 As3 As14 106.01(5) . . ?
As5 As3 As15 105.49(5) . 2_656 ?
As14 As3 As15 105.65(5) . 2_656 ?
As5 As3 Au5 120.85(5) . 3_667 ?
As14 As3 Au5 112.10(5) . 3_667 ?
As15 As3 Au5 105.61(5) 2_656 3_667 ?
As5 As3 Ba1 68.11(4) . 2_656 ?
As14 As3 Ba1 66.46(4) . 2_656 ?
As15 As3 Ba1 66.41(4) 2_656 2_656 ?
Au5 As3 Ba1 170.15(4) 3_667 2_656 ?
As5 As3 Ba5 71.66(4) . 3_667 ?
As14 As3 Ba5 177.64(5) . 3_667 ?
As15 As3 Ba5 75.55(4) 2_656 3_667 ?
Au5 As3 Ba5 69.26(3) 3_667 3_667 ?
Ba1 As3 Ba5 112.55(3) 2_656 3_667 ?
As5 As3 Ba5 70.13(4) . . ?
As14 As3 Ba5 83.46(4) . . ?
As15 As3 Ba5 170.80(5) 2_656 . ?
Au5 As3 Ba5 71.25(3) 3_667 . ?
Ba1 As3 Ba5 117.54(3) 2_656 . ?
Ba5 As3 Ba5 95.29(3) 3_667 . ?
As6 As4 Au6 108.55(5) . . ?
As6 As4 Au2 109.23(5) . . ?
Au6 As4 Au2 111.49(4) . . ?
As6 As4 As11 108.48(5) . . ?
Au6 As4 As11 105.74(5) . . ?
Au2 As4 As11 113.18(5) . . ?
As6 As4 Ba5 67.17(4) . 4_565 ?
Au6 As4 Ba5 175.04(5) . 4_565 ?
Au2 As4 Ba5 68.61(3) . 4_565 ?
As11 As4 Ba5 78.41(4) . 4_565 ?
As6 As4 Ba4 78.28(4) . 2_646 ?
Au6 As4 Ba4 61.06(3) . 2_646 ?
Au2 As4 Ba4 171.34(4) . 2_646 ?
As11 As4 Ba4 67.01(3) . 2_646 ?
Ba5 As4 Ba4 119.23(3) 4_565 2_646 ?
As10 As5 As3 109.95(5) . . ?
As10 As5 Au5 106.40(5) . . ?
As3 As5 Au5 119.43(5) . . ?
As10 As5 Au4 106.51(5) . 2_656 ?
As3 As5 Au4 108.22(5) . 2_656 ?
Au5 As5 Au4 105.59(4) . 2_656 ?
As10 As5 Ba1 69.64(4) . 2_656 ?
As3 As5 Ba1 70.39(4) . 2_656 ?
Au5 As5 Ba1 170.04(4) . 2_656 ?
Au4 As5 Ba1 67.87(3) 2_656 2_656 ?
As10 As5 Ba5 176.76(5) . 3_667 ?
As3 As5 Ba5 68.74(4) . 3_667 ?
Au5 As5 Ba5 72.25(3) . 3_667 ?
Au4 As5 Ba5 76.73(3) 2_656 3_667 ?
Ba1 As5 Ba5 112.18(3) 2_656 3_667 ?
As10 As5 Ba5 82.28(4) . . ?
As3 As5 Ba5 70.94(4) . . ?
Au5 As5 Ba5 67.96(3) . . ?
Au4 As5 Ba5 170.58(5) 2_656 . ?
Ba1 As5 Ba5 119.44(3) 2_656 . ?
Ba5 As5 Ba5 94.48(3) 3_667 . ?
As4 As6 As7 107.28(5) . 1_455 ?
As4 As6 Au1 106.12(5) . . ?
As7 As6 Au1 105.26(4) 1_455 . ?
As4 As6 Au6 120.27(5) . 4_565 ?
As7 As6 Au6 111.08(5) 1_455 4_565 ?
Au1 As6 Au6 105.74(4) . 4_565 ?
As4 As6 Ba2 167.57(5) . . ?
As7 As6 Ba2 68.00(3) 1_455 . ?
Au1 As6 Ba2 65.57(2) . . ?
Au6 As6 Ba2 71.83(3) 4_565 . ?
As4 As6 Ba5 73.59(4) . 4_565 ?
As7 As6 Ba5 179.13(5) 1_455 4_565 ?
Au1 As6 Ba5 74.53(3) . 4_565 ?
Au6 As6 Ba5 68.23(3) 4_565 4_565 ?
Ba2 As6 Ba5 111.18(3) . 4_565 ?
As4 As6 Ba4 77.39(4) . 3_666 ?
As7 As6 Ba4 81.90(4) 1_455 3_666 ?
Au1 As6 Ba4 170.26(4) . 3_666 ?
Au6 As6 Ba4 65.08(3) 4_565 3_666 ?
Ba2 As6 Ba4 112.39(3) . 3_666 ?
Ba5 As6 Ba4 98.21(3) 4_565 3_666 ?
As12 As7 As6 107.76(5) . 1_655 ?
As12 As7 Au7 106.53(5) . . ?
As6 As7 Au7 107.06(5) 1_655 . ?
As12 As7 Au3 110.02(5) . 4_566 ?
As6 As7 Au3 111.95(5) 1_655 4_566 ?
Au7 As7 Au3 113.22(4) . 4_566 ?
As12 As7 Ba2 176.72(5) . 1_655 ?
As6 As7 Ba2 70.27(3) 1_655 1_655 ?
Au7 As7 Ba2 71.94(3) . 1_655 ?
Au3 As7 Ba2 73.26(3) 4_566 1_655 ?
As12 As7 Ba4 72.39(4) . 2_746 ?
As6 As7 Ba4 79.02(4) 1_655 2_746 ?
Au7 As7 Ba4 173.73(4) . 2_746 ?
Au3 As7 Ba4 62.19(3) 4_566 2_746 ?
Ba2 As7 Ba4 109.45(3) 1_655 2_746 ?
As2 As8 Au7 107.44(5) . . ?
As2 As8 Au8 109.45(5) . . ?
Au7 As8 Au8 103.47(4) . . ?
As2 As8 Au3 112.64(5) . . ?
Au7 As8 Au3 113.45(4) . . ?
Au8 As8 Au3 109.95(4) . . ?
As2 As8 Ba4 70.50(4) . 3_766 ?
Au7 As8 Ba4 80.94(3) . 3_766 ?
Au8 As8 Ba4 175.23(4) . 3_766 ?
Au3 As8 Ba4 66.19(3) . 3_766 ?
As2 As8 Ba4 67.39(3) . . ?
Au7 As8 Ba4 169.43(4) . . ?
Au8 As8 Ba4 87.06(3) . . ?
Au3 As8 Ba4 62.65(3) . . ?
Ba4 As8 Ba4 88.57(3) 3_766 . ?
As2 As8 Ba3 167.71(5) . 4_565 ?
Au7 As8 Ba3 66.17(3) . 4_565 ?
Au8 As8 Ba3 63.84(3) . 4_565 ?
Au3 As8 Ba3 79.65(3) . 4_565 ?
Ba4 As8 Ba3 117.11(3) 3_766 4_565 ?
Ba4 As8 Ba3 120.65(3) . 4_565 ?
As14 As9 Au8 107.68(5) . . ?
As14 As9 Au4 104.43(5) . 4_565 ?
Au8 As9 Au4 107.27(4) . 4_565 ?
As14 As9 Au5 106.01(5) . 2_646 ?
Au8 As9 Au5 123.52(4) . 2_646 ?
Au4 As9 Au5 106.43(4) 4_565 2_646 ?
As14 As9 Ba1 66.26(3) . 2_656 ?
Au8 As9 Ba1 70.27(3) . 2_656 ?
Au4 As9 Ba1 66.42(2) 4_565 2_656 ?
Au5 As9 Ba1 166.20(4) 2_646 2_656 ?
As14 As9 Ba3 81.25(4) . . ?
Au8 As9 Ba3 67.09(3) . . ?
Au4 As9 Ba3 173.25(4) 4_565 . ?
Au5 As9 Ba3 74.99(3) 2_646 . ?
Ba1 As9 Ba3 113.57(3) 2_656 . ?
As14 As9 Ba3 174.87(5) . 4_565 ?
Au8 As9 Ba3 67.19(3) . 4_565 ?
Au4 As9 Ba3 77.48(3) 4_565 4_565 ?
Au5 As9 Ba3 77.74(3) 2_646 4_565 ?
Ba1 As9 Ba3 110.78(3) 2_656 4_565 ?
Ba3 As9 Ba3 96.56(3) . 4_565 ?
As1 As10 As5 107.00(6) . . ?
As1 As10 Au2 104.93(5) . . ?
As5 As10 Au2 109.03(5) . . ?
As1 As10 Au8 117.14(5) . 3_666 ?
As5 As10 Au8 108.59(5) . 3_666 ?
Au2 As10 Au8 109.88(4) . 3_666 ?
As1 As10 Ba1 172.44(5) . 2_656 ?
As5 As10 Ba1 68.96(4) . 2_656 ?
Au2 As10 Ba1 71.30(3) . 2_656 ?
Au8 As10 Ba1 70.42(3) 3_666 2_656 ?
As1 As10 Ba3 76.12(4) . 2_656 ?
As5 As10 Ba3 77.70(4) . 2_656 ?
Au2 As10 Ba3 172.20(4) . 2_656 ?
Au8 As10 Ba3 63.42(3) 3_666 2_656 ?
Ba1 As10 Ba3 108.54(3) 2_656 2_656 ?
As15 As11 Au4 106.20(5) . . ?
As15 As11 As4 108.43(5) . . ?
Au4 As11 As4 104.88(5) . . ?
As15 As11 Au2 106.60(5) . 4_566 ?
Au4 As11 Au2 107.80(4) . 4_566 ?
As4 As11 Au2 121.98(5) . 4_566 ?
As15 As11 Ba1 66.79(3) . . ?
Au4 As11 Ba1 66.95(3) . . ?
As4 As11 Ba1 167.50(5) . . ?
Au2 As11 Ba1 70.36(3) 4_566 . ?
As15 As11 Ba4 81.49(4) . 2_646 ?
Au4 As11 Ba4 171.96(4) . 2_646 ?
As4 As11 Ba4 74.22(4) . 2_646 ?
Au2 As11 Ba4 67.04(3) 4_566 2_646 ?
Ba1 As11 Ba4 115.25(3) . 2_646 ?
As15 As11 Ba5 172.64(5) . . ?
Au4 As11 Ba5 79.29(3) . . ?
As4 As11 Ba5 74.24(4) . . ?
Au2 As11 Ba5 66.64(3) 4_566 . ?
Ba1 As11 Ba5 112.01(3) . . ?
Ba4 As11 Ba5 92.85(3) 2_646 . ?
As7 As12 As2 109.07(6) . . ?
As7 As12 Au6 106.68(5) . 1_655 ?
As2 As12 Au6 112.06(5) . 1_655 ?
As7 As12 Au7 109.08(5) . 4_566 ?
As2 As12 Au7 111.11(5) . 4_566 ?
Au6 As12 Au7 108.70(4) 1_655 4_566 ?
As7 As12 Ba2 179.16(5) . 2_656 ?
As2 As12 Ba2 70.82(3) . 2_656 ?
Au6 As12 Ba2 72.66(3) 1_655 2_656 ?
Au7 As12 Ba2 71.68(3) 4_566 2_656 ?
As7 As12 Ba4 71.03(4) . 2_746 ?
As2 As12 Ba4 172.52(5) . 2_746 ?
Au6 As12 Ba4 61.41(3) 1_655 2_746 ?
Au7 As12 Ba4 75.42(3) 4_566 2_746 ?
Ba2 As12 Ba4 108.96(3) 2_656 2_746 ?
As1 As13 Au1 101.44(4) . 4_566 ?
As1 As13 Au7 109.04(5) . 2_656 ?
Au1 As13 Au7 107.62(4) 4_566 2_656 ?
As1 As13 Au5 104.28(5) . . ?
Au1 As13 Au5 104.61(4) 4_566 . ?
Au7 As13 Au5 127.00(4) 2_656 . ?
As1 As13 Ba3 81.47(4) . 2_656 ?
Au1 As13 Ba3 176.19(4) 4_566 2_656 ?
Au7 As13 Ba3 68.94(3) 2_656 2_656 ?
Au5 As13 Ba3 76.85(3) . 2_656 ?
As1 As13 Ba2 66.66(3) . 2_556 ?
Au1 As13 Ba2 64.75(2) 4_566 2_556 ?
Au7 As13 Ba2 70.32(3) 2_656 2_556 ?
Au5 As13 Ba2 162.65(4) . 2_556 ?
Ba3 As13 Ba2 114.69(3) 2_656 2_556 ?
As1 As13 Ba3 177.72(5) . 3_667 ?
Au1 As13 Ba3 79.33(3) 4_566 3_667 ?
Au7 As13 Ba3 68.68(3) 2_656 3_667 ?
Au5 As13 Ba3 77.52(3) . 3_667 ?
Ba3 As13 Ba3 97.67(2) 2_656 3_667 ?
Ba2 As13 Ba3 111.98(3) 2_556 3_667 ?
As9 As14 Au4 108.45(5) . . ?
As9 As14 As3 110.68(5) . . ?
Au4 As14 As3 103.71(5) . . ?
As9 As14 Au2 112.70(5) . . ?
Au4 As14 Au2 110.82(4) . . ?
As3 As14 Au2 110.10(5) . . ?
As9 As14 Ba1 72.83(4) . 2_656 ?
Au4 As14 Ba1 175.05(4) . 2_656 ?
As3 As14 Ba1 71.47(3) . 2_656 ?
Au2 As14 Ba1 72.51(3) . 2_656 ?
As11 As15 Au1 105.98(5) . . ?
As11 As15 As3 111.36(5) . 2_646 ?
Au1 As15 As3 108.48(5) . 2_646 ?
As11 As15 Au8 113.71(5) . 2_646 ?
Au1 As15 Au8 109.88(4) . 2_646 ?
As3 As15 Au8 107.34(5) 2_646 2_646 ?
As11 As15 Ba1 72.26(4) . . ?
Au1 As15 Ba1 177.80(4) . . ?
As3 As15 Ba1 71.25(4) 2_646 . ?
Au8 As15 Ba1 72.20(3) 2_646 . ?

loop_
_geom_bond_atom_site_label_1
_geom_bond_atom_site_label_2
_geom_bond_distance
_geom_bond_site_symmetry_2
_geom_bond_publ_flag
Au1 As15 2.4809(12) . ?
Au1 As6 2.5111(11) . ?
Au1 As13 2.5306(12) 4_565 ?
Au1 As2 2.5410(11) 2_646 ?
Au1 Ba2 3.3923(5) . ?
Au1 Ba5 3.7679(8) 4_565 ?
Au1 Ba3 4.0810(8) 2_646 ?
Au1 Ba4 4.1068(9) 2_646 ?
Au2 As4 2.5125(11) . ?
Au2 As10 2.5415(11) . ?
Au2 As11 2.5488(12) 4_565 ?
Au2 As14 2.5665(11) . ?
Au2 Ba4 3.5895(8) 3_666 ?
Au2 Ba1 3.6172(4) 2_656 ?
Au2 Ba5 3.6383(8) 4_565 ?
Au3 As8 2.5215(11) . ?
Au3 As2 2.5233(11) 3_766 ?
Au3 As1 2.5626(12) 3_666 ?
Au3 As7 2.6050(11) 4_565 ?
Au3 Ba4 3.4299(8) . ?
Au3 Ba4 3.4697(8) 3_766 ?
Au3 Ba2 3.7062(5) 2_655 ?
Au4 As14 2.4848(11) . ?
Au4 As11 2.5081(11) . ?
Au4 As9 2.5262(12) 4_566 ?
Au4 As5 2.5350(11) 2_646 ?
Au4 Ba1 3.4621(5) . ?
Au4 Ba3 3.9883(8) . ?
Au4 Ba5 3.9925(9) 4_565 ?
Au5 As5 2.5070(12) . ?
Au5 As13 2.5407(11) . ?
Au5 As3 2.5414(12) 3_667 ?
Au5 As9 2.5604(11) 2_656 ?
Au5 Ba5 3.6372(8) . ?
Au5 Ba5 3.8004(8) 3_667 ?
Au5 Ba3 3.8839(8) 2_656 ?
Au5 Ba3 4.0136(8) 3_667 ?
Au6 As4 2.4827(11) . ?
Au6 As6 2.5345(12) 4_566 ?
Au6 As12 2.5561(12) 1_455 ?
Au6 As1 2.5896(11) . ?
Au6 Ba4 3.4475(8) 2_646 ?
Au6 Ba5 3.5201(8) . ?
Au6 Ba2 3.6585(4) 2_556 ?
Au7 As8 2.4881(11) . ?
Au7 As13 2.5332(11) 2_646 ?
Au7 As7 2.5396(12) . ?
Au7 As12 2.5721(12) 4_565 ?
Au7 Ba3 3.5601(8) . ?
Au7 Ba2 3.6253(5) 1_655 ?
Au7 Ba3 3.6492(9) 4_565 ?
Au7 Ba4 4.0484(8) 3_766 ?
Au8 As9 2.4775(11) . ?
Au8 As8 2.4978(11) . ?
Au8 As15 2.5608(12) 2_656 ?
Au8 As10 2.6020(12) 3_666 ?
Au8 Ba3 3.5302(8) . ?
Au8 Ba3 3.5532(8) 4_565 ?
Au8 Ba1 3.6045(5) 2_656 ?
Ba1 As14 3.4344(11) 4_566 ?
Ba1 As14 3.4344(11) 2_646 ?
Ba1 As15 3.4376(11) . ?
Ba1 As15 3.4376(11) 3_657 ?
Ba1 As5 3.4989(11) 4_566 ?
Ba1 As5 3.4989(11) 2_646 ?
Ba1 As10 3.5146(11) 4_566 ?
Ba1 As10 3.5146(11) 2_646 ?
Ba1 As3 3.5520(12) 2_646 ?
Ba1 As3 3.5520(12) 4_566 ?
Ba2 As1 3.4536(11) 4_565 ?
Ba2 As1 3.4536(11) 2_546 ?
Ba2 As12 3.4880(11) 4_465 ?
Ba2 As12 3.4880(11) 2_646 ?
Ba2 As7 3.4917(11) 3_656 ?
Ba2 As7 3.4917(11) 1_455 ?
Ba2 As6 3.5448(11) . ?
Ba2 As6 3.5448(11) 3_556 ?
Ba2 As2 3.5637(11) 4_465 ?
Ba2 As2 3.5637(12) 2_646 ?
Ba3 As13 3.5721(13) 2_646 ?
Ba3 As9 3.6577(14) . ?
Ba3 As9 3.6822(13) 4_566 ?
Ba3 As13 3.7043(13) 3_667 ?
Ba3 As10 3.8497(12) 2_646 ?
Ba3 As8 3.8576(13) 4_566 ?
Ba4 As8 3.6094(12) 3_766 ?
Ba4 As2 3.6127(13) . ?
Ba4 As2 3.6262(12) 3_766 ?
Ba4 As6 3.6371(12) 3_666 ?
Ba4 As11 3.7104(12) 2_656 ?
Ba4 As8 3.7561(12) . ?
Ba4 As7 3.8097(14) 2_756 ?
Ba4 As12 3.8399(13) 2_756 ?
Ba5 As6 3.5576(12) 4_566 ?
Ba5 As3 3.6533(13) 3_667 ?
Ba5 As4 3.7027(13) 4_566 ?
Ba5 As5 3.7209(13) 3_667 ?
Ba5 As5 3.7391(13) . ?
Ba5 As3 3.7580(13) . ?
Ba5 As11 3.7967(13) . ?
As1 As10 2.4325(15) . ?
As1 As13 2.4705(15) . ?
As2 As8 2.4588(16) . ?
As2 As12 2.5046(15) . ?
As3 As5 2.4983(14) . ?
As3 As14 2.5096(15) . ?
As3 As15 2.5261(15) 2_656 ?
As4 As6 2.4416(15) . ?
As4 As11 2.5238(15) . ?
As5 As10 2.4789(16) . ?
As6 As7 2.5063(15) 1_455 ?
As7 As12 2.4007(15) . ?
As9 As14 2.4566(15) . ?
As11 As15 2.4512(15) . ?
